data_9011756
loop_
_publ_author_name
'Pohl, D.'
'Liessmann, W.'
'Okrugin, V. M.'

_publ_section_title
;
 Rietveld analysis of selenium-bearing goldfieldites
;
_journal_name_full 'Neues Jahrbuch fur Mineralogie, Monatshefte'
_journal_page_first 1
_journal_page_last 8
_journal_volume 1996
_journal_year 1996
_chemical_compound_source 'Ozernoya deposit, Kamchatka, Russia'
_chemical_formula_sum 'As0.1 Cu2.875 S2.79 Sb0.225 Se0.21 Te0.675'
_chemical_name_mineral Goldfieldite
_space_group_IT_number 217
_symmetry_space_group_name_Hall 'I -4 2 3'
_symmetry_space_group_name_H-M 'I -4 3 m'
_cell_angle_alpha 90
_cell_angle_beta 90
_cell_angle_gamma 90
_cell_length_a 10.335
_cell_length_b 10.335
_cell_length_c 10.335
_cell_formula_units_Z 8
_cell_volume 1103.904
_database_code_amcsd 0014882
_exptl_crystal_density_diffrn 4.931
_cod_original_formula_sum 'Cu2.875 (Te.675 Sb.225 As.1) (S2.79 Se.21)'
_cod_database_code 9011756

loop_
_space_group_symop_operation_xyz
x,y,z
1/2+x,1/2+y,1/2+z
-z,x,-y
1/2-z,1/2+x,1/2-y
-y,z,-x
1/2-y,1/2+z,1/2-x
-x,y,-z
1/2-x,1/2+y,1/2-z
x,-z,-y
1/2+x,1/2-z,1/2-y
z,-y,-x
1/2+z,1/2-y,1/2-x
y,-x,-z
1/2+y,1/2-x,1/2-z
x,z,y
1/2+x,1/2+z,1/2+y
z,y,x
1/2+z,1/2+y,1/2+x
y,x,z
1/2+y,1/2+x,1/2+z
-z,-x,y
1/2-z,1/2-x,1/2+y
-y,-z,x
1/2-y,1/2-z,1/2+x
-x,-y,z
1/2-x,1/2-y,1/2+z
z,-x,-y
1/2+z,1/2-x,1/2-y
y,-z,-x
1/2+y,1/2-z,1/2-x
x,-y,-z
1/2+x,1/2-y,1/2-z
-x,z,-y
1/2-x,1/2+z,1/2-y
-z,y,-x
1/2-z,1/2+y,1/2-x
-y,x,-z
1/2-y,1/2+x,1/2-z
-x,-z,y
1/2-x,1/2-z,1/2+y
-z,-y,x
1/2-z,1/2-y,1/2+x
-y,-x,z
1/2-y,1/2-x,1/2+z
z,x,y
1/2+z,1/2+x,1/2+y
y,z,x
1/2+y,1/2+z,1/2+x

loop_
_atom_site_label
_atom_site_fract_x
_atom_site_fract_y
_atom_site_fract_z
_atom_site_occupancy
Cu1 0.25000 0.50000 0.00000 1.00000
Cu2 0.19600 0.00000 0.00000 0.91700
Te 0.26300 0.26300 0.26300 0.67500
Sb 0.26300 0.26300 0.26300 0.22500
As 0.26300 0.26300 0.26300 0.10000
S1 0.11800 0.11800 0.35900 0.93000
Se1 0.11800 0.11800 0.35900 0.07000

loop_
_cod_related_entry_id
_cod_related_entry_database
_cod_related_entry_code
1 AMCSD 0014882
